data_4089287
loop_
_publ_author_name
'Zhao, Tiankun'
'Ghosh, Pokhraj'
'Martinez, Zachary'
'Liu, Xufeng'
'Meng, Xianggao'
'Darensbourg, Marcetta Y.'

_publ_section_title
;
 Discrete Air-Stable Nickel(II)--Palladium(II) Complexes as Catalysts for
 Suzuki--Miyaura Reactions
;
_journal_issue 9
_journal_name_full Organometallics
_journal_page_first 1822
_journal_paper_doi 10.1021/acs.organomet.7b00176
_journal_volume 36
_journal_year 2017
_chemical_formula_sum 'C35 H42 F12 N2 Ni P4 Pd S2'
_chemical_formula_weight 1071.82
_space_group_IT_number 2
_space_group_name_Hall '-P 1'
_space_group_name_H-M_alt 'P -1'
_symmetry_cell_setting triclinic
_symmetry_space_group_name_H-M 'P -1'
_atom_sites_solution_hydrogens geom
_atom_sites_solution_primary direct
_atom_sites_solution_secondary difmap
_audit_creation_method SHELXL-97
_cell_angle_alpha 97.428(2)
_cell_angle_beta 100.758(2)
_cell_angle_gamma 110.794(2)
_cell_formula_units_Z 2
_cell_length_a 10.1451(15)
_cell_length_b 13.733(2)
_cell_length_c 16.647(2)
_cell_measurement_reflns_used 13335
_cell_measurement_temperature 296(2)
_cell_measurement_theta_max 23,85
_cell_measurement_theta_min 1.84
_cell_volume 2081.3(5)
_computing_structure_refinement 'SHELXL-97 (Sheldrick, 1997)'
_diffrn_ambient_temperature 296(2)
_diffrn_measured_fraction_theta_full 0.983
_diffrn_measured_fraction_theta_max 0.983
_diffrn_measurement_device_type 'Bruker APEX-II CCD'
_diffrn_radiation_monochromator graphite
_diffrn_radiation_source 'fine-focus sealed tube'
_diffrn_radiation_type MoK\a
_diffrn_radiation_wavelength 0.71073
_diffrn_reflns_av_R_equivalents 0.0388
_diffrn_reflns_av_sigmaI/netI 0.0615
_diffrn_reflns_limit_h_max 10
_diffrn_reflns_limit_h_min -11
_diffrn_reflns_limit_k_max 15
_diffrn_reflns_limit_k_min -15
_diffrn_reflns_limit_l_max 18
_diffrn_reflns_limit_l_min -18
_diffrn_reflns_number 13325
_diffrn_reflns_theta_full 23.85
_diffrn_reflns_theta_max 23.85
_diffrn_reflns_theta_min 1.84
_exptl_absorpt_coefficient_mu 1.222
_exptl_crystal_colour 'metallic reddish red'
_exptl_crystal_density_diffrn 1.710
_exptl_crystal_density_method 'not measured'
_exptl_crystal_description block
_exptl_crystal_F_000 1080
_refine_diff_density_max 2.331
_refine_diff_density_min -0.687
_refine_diff_density_rms 0.149
_refine_ls_extinction_method none
_refine_ls_goodness_of_fit_ref 1.091
_refine_ls_hydrogen_treatment mixed
_refine_ls_matrix_type full
_refine_ls_number_parameters 514
_refine_ls_number_reflns 6316
_refine_ls_number_restraints 0
_refine_ls_restrained_S_all 1.091
_refine_ls_R_factor_all 0.0546
_refine_ls_R_factor_gt 0.0435
_refine_ls_shift/su_max 0.001
_refine_ls_shift/su_mean 0.000
_refine_ls_structure_factor_coef Fsqd
_refine_ls_weighting_details 'calc w=1/[\s^2^(Fo^2^)+(0.0867P)^2^+0.0000P] where P=(Fo^2^+2Fc^2^)/3'
_refine_ls_weighting_scheme calc
_refine_ls_wR_factor_gt 0.1240
_refine_ls_wR_factor_ref 0.1450
_reflns_number_gt 5227
_reflns_number_total 6316
_reflns_threshold_expression >2sigma(I)
_cod_data_source_file om7b00176_si_002.cif
_cod_data_source_block shelx
_cod_original_sg_symbol_H-M P-1
_cod_database_code 4089287

loop_
_symmetry_equiv_pos_as_xyz
'x, y, z'
'-x, -y, -z'

loop_
_atom_site_label
_atom_site_type_symbol
_atom_site_fract_x
_atom_site_fract_y
_atom_site_fract_z
_atom_site_U_iso_or_equiv
_atom_site_adp_type
_atom_site_occupancy
_atom_site_symmetry_multiplicity
_atom_site_calc_flag
_atom_site_refinement_flags
C1 C 1.0402(6) 0.7450(4) 0.4232(3) 0.0216(12) Uani 1 1 d .
H1A H 0.9597 0.7640 0.4318 0.026 Uiso 1 1 calc R
H1B H 1.0721 0.7169 0.4703 0.026 Uiso 1 1 calc R
C2 C 1.1654(6) 0.8417(4) 0.4137(3) 0.0214(12) Uani 1 1 d .
H2A H 1.1944 0.8993 0.4620 0.026 Uiso 1 1 calc R
H2B H 1.2486 0.8233 0.4110 0.026 Uiso 1 1 calc R
N2 N 1.1198(4) 0.8775(3) 0.3363(3) 0.0152(9) Uani 1 1 d .
C3 C 1.2543(6) 0.9402(4) 0.3105(3) 0.0225(12) Uani 1 1 d .
H4A H 1.3255 0.9905 0.3593 0.027 Uiso 1 1 calc R
H4B H 1.2962 0.8917 0.2895 0.027 Uiso 1 1 calc R
C4 C 1.2252(6) 1.0000(5) 0.2444(3) 0.0270(13) Uani 1 1 d .
H5A H 1.3125 1.0293 0.2248 0.032 Uiso 1 1 calc R
H5B H 1.2053 1.0594 0.2696 0.032 Uiso 1 1 calc R
C5 C 1.1001(6) 0.9339(4) 0.1703(3) 0.0236(13) Uani 1 1 d .
H6A H 1.0799 0.9803 0.1348 0.028 Uiso 1 1 calc R
H6B H 1.1279 0.8839 0.1379 0.028 Uiso 1 1 calc R
N1 N 0.9638(4) 0.8731(3) 0.1951(2) 0.0156(9) Uani 1 1 d .
C6 C 1.0323(6) 0.9439(4) 0.3499(3) 0.0220(12) Uani 1 1 d .
H8A H 1.0970 1.0166 0.3774 0.026 Uiso 1 1 calc R
H8B H 0.9687 0.9153 0.3853 0.026 Uiso 1 1 calc R
C7 C 0.9386(6) 0.9420(4) 0.2617(3) 0.0216(12) Uani 1 1 d .
H8A1 H 0.8360 0.9149 0.2610 0.026 Uiso 1 1 calc R
H8A2 H 0.9662 1.0138 0.2517 0.026 Uiso 1 1 calc R
C9 C 0.8408(6) 0.8328(4) 0.1186(3) 0.0245(13) Uani 1 1 d .
H9A H 0.8751 0.8148 0.0703 0.029 Uiso 1 1 calc R
H9B H 0.8049 0.8882 0.1096 0.029 Uiso 1 1 calc R
C10 C 0.7179(6) 0.7349(4) 0.1274(3) 0.0215(12) Uani 1 1 d .
H10A H 0.6424 0.7042 0.0755 0.026 Uiso 1 1 calc R
H10B H 0.6752 0.7532 0.1716 0.026 Uiso 1 1 calc R
C11 C 0.4805(6) 0.4907(4) 0.3698(3) 0.0210(12) Uani 1 1 d .
H11A H 0.4413 0.4560 0.4122 0.025 Uiso 1 1 calc R
H11B H 0.4800 0.5618 0.3780 0.025 Uiso 1 1 calc R
C12 C 0.3899(6) 0.4264(4) 0.2823(3) 0.0230(12) Uani 1 1 d .
H12A H 0.2974 0.4344 0.2710 0.028 Uiso 1 1 calc R
H12B H 0.3701 0.3514 0.2799 0.028 Uiso 1 1 calc R
C13 C 0.6542(5) 0.3613(4) 0.3644(3) 0.0144(11) Uani 1 1 d .
C14 C 0.6930(5) 0.3173(4) 0.2976(3) 0.0183(12) Uani 1 1 d .
H14 H 0.7292 0.3587 0.2606 0.022 Uiso 1 1 calc R
C16 C 0.6236(6) 0.1512(4) 0.3400(3) 0.0238(13) Uani 1 1 d .
H16 H 0.6123 0.0801 0.3313 0.029 Uiso 1 1 calc R
C17 C 0.5844(6) 0.1934(4) 0.4082(3) 0.0213(12) Uani 1 1 d .
H17 H 0.5502 0.1515 0.4454 0.026 Uiso 1 1 calc R
C18 C 0.5967(5) 0.2972(4) 0.4199(3) 0.0167(11) Uani 1 1 d .
H18 H 0.5676 0.3255 0.4639 0.020 Uiso 1 1 calc R
C19 C 0.7687(5) 0.5658(4) 0.4832(3) 0.0161(11) Uani 1 1 d .
C20 C 0.8543(5) 0.5266(4) 0.5333(3) 0.0188(12) Uani 1 1 d .
H20 H 0.8597 0.4619 0.5135 0.023 Uiso 1 1 calc R
C21 C 0.9314(6) 0.5845(4) 0.6126(3) 0.0239(13) Uani 1 1 d .
H21 H 0.9889 0.5581 0.6462 0.029 Uiso 1 1 calc R
C22 C 0.9259(6) 0.6794(4) 0.6435(3) 0.0261(13) Uani 1 1 d .
H22 H 0.9798 0.7175 0.6971 0.031 Uiso 1 1 calc R
C23 C 0.8399(6) 0.7184(4) 0.5946(3) 0.0241(13) Uani 1 1 d .
H23 H 0.8345 0.7825 0.6158 0.029 Uiso 1 1 calc R
C24 C 0.7613(6) 0.6632(4) 0.5140(3) 0.0195(12) Uani 1 1 d .
H24 H 0.7044 0.6904 0.4807 0.023 Uiso 1 1 calc R
C25 C 0.4627(5) 0.3495(4) 0.1312(3) 0.0147(11) Uani 1 1 d .
C26 C 0.5716(6) 0.3462(4) 0.0939(3) 0.0204(12) Uani 1 1 d .
H26 H 0.6539 0.4078 0.1005 0.024 Uiso 1 1 calc R
C27 C 0.5586(6) 0.2510(4) 0.0463(3) 0.0224(12) Uani 1 1 d .
H27 H 0.6319 0.2490 0.0207 0.027 Uiso 1 1 calc R
C28 C 0.4367(6) 0.1589(4) 0.0370(3) 0.0252(13) Uani 1 1 d .
H28 H 0.4286 0.0948 0.0059 0.030 Uiso 1 1 calc R
C29 C 0.3280(6) 0.1630(4) 0.0738(3) 0.0240(13) Uani 1 1 d .
H29 H 0.2461 0.1012 0.0673 0.029 Uiso 1 1 calc R
C30 C 0.3386(6) 0.2584(4) 0.1207(3) 0.0214(12) Uani 1 1 d .
H30 H 0.2636 0.2610 0.1445 0.026 Uiso 1 1 calc R
C31 C 0.3828(6) 0.5376(4) 0.1481(3) 0.0183(11) Uani 1 1 d .
C32 C 0.3910(6) 0.6342(4) 0.1904(3) 0.0261(13) Uani 1 1 d .
H32 H 0.4560 0.6669 0.2425 0.031 Uiso 1 1 calc R
C33 C 0.3013(6) 0.6823(5) 0.1543(4) 0.0306(14) Uani 1 1 d .
H33 H 0.3082 0.7480 0.1819 0.037 Uiso 1 1 calc R
C34 C 0.2025(6) 0.6326(4) 0.0780(3) 0.0260(13) Uani 1 1 d .
H34 H 0.1401 0.6634 0.0552 0.031 Uiso 1 1 calc R
C35 C 0.1960(6) 0.5376(4) 0.0354(3) 0.0228(13) Uani 1 1 d .
H35 H 0.1318 0.5058 -0.0171 0.027 Uiso 1 1 calc R
C36 C 0.2849(6) 0.4888(4) 0.0702(3) 0.0199(12) Uani 1 1 d .
H36 H 0.2790 0.4239 0.0417 0.024 Uiso 1 1 calc R
C51 C 0.6781(6) 0.2116(4) 0.2856(3) 0.0217(12) Uani 1 1 d .
H51 H 0.7050 0.1822 0.2411 0.026 Uiso 1 1 calc R
P2 P 0.66578(14) 0.49752(10) 0.37681(8) 0.0149(3) Uani 1 1 d .
P1 P 0.48708(14) 0.47178(10) 0.20160(8) 0.0149(3) Uani 1 1 d .
P3 P 0.90120(15) 0.15842(11) 0.08754(8) 0.0190(3) Uani 1 1 d .
P4 P 0.62557(15) 0.86849(10) 0.40115(8) 0.0165(3) Uani 1 1 d .
S2 S 0.98504(14) 0.64603(10) 0.32423(8) 0.0172(3) Uani 1 1 d .
S1 S 0.80325(14) 0.64083(10) 0.15334(7) 0.0162(3) Uani 1 1 d .
Ni1 Ni 0.98249(7) 0.76081(5) 0.24790(4) 0.01300(19) Uani 1 1 d .
Pd1 Pd 0.72833(4) 0.56789(3) 0.26701(2) 0.01315(15) Uani 1 1 d .
F1 F 1.0149(3) 0.2452(3) 0.0521(2) 0.0315(8) Uani 1 1 d .
F2 F 0.9430(3) 0.0678(2) 0.04226(18) 0.0292(8) Uani 1 1 d .
F3 F 0.7887(4) 0.0716(3) 0.1232(2) 0.0358(8) Uani 1 1 d .
F4 F 0.8615(3) 0.2497(2) 0.1342(2) 0.0299(8) Uani 1 1 d .
F5 F 1.0278(3) 0.1779(3) 0.17019(18) 0.0281(7) Uani 1 1 d .
F6 F 0.7756(3) 0.1374(3) 0.00573(19) 0.0314(8) Uani 1 1 d .
F7 F 0.6993(3) 0.7925(2) 0.36391(18) 0.0246(7) Uani 1 1 d .
F8 F 0.4868(3) 0.7646(2) 0.39888(19) 0.0259(7) Uani 1 1 d .
F9 F 0.6982(4) 0.8656(2) 0.49437(18) 0.0285(8) Uani 1 1 d .
F10 F 0.5516(3) 0.9428(2) 0.43820(18) 0.0223(7) Uani 1 1 d .
F11 F 0.7657(3) 0.9714(2) 0.4033(2) 0.0265(7) Uani 1 1 d .
F12 F 0.5544(3) 0.8710(2) 0.30807(18) 0.0262(7) Uani 1 1 d .

loop_
_atom_site_aniso_label
_atom_site_aniso_U_11
_atom_site_aniso_U_22
_atom_site_aniso_U_33
_atom_site_aniso_U_23
_atom_site_aniso_U_13
_atom_site_aniso_U_12
C1 0.019(3) 0.021(3) 0.017(3) 0.002(2) 0.000(2) 0.002(2)
C2 0.018(3) 0.019(3) 0.020(3) 0.002(2) -0.002(2) 0.003(2)
N2 0.008(2) 0.016(2) 0.023(2) 0.0057(18) 0.0060(18) 0.0054(18)
C3 0.017(3) 0.023(3) 0.026(3) 0.004(2) 0.009(2) 0.004(2)
C4 0.019(3) 0.030(3) 0.031(3) 0.010(3) 0.007(3) 0.008(3)
C5 0.018(3) 0.019(3) 0.034(3) 0.012(2) 0.012(2) 0.002(2)
N1 0.014(2) 0.014(2) 0.017(2) 0.0052(17) 0.0026(18) 0.0024(18)
C6 0.019(3) 0.013(3) 0.031(3) -0.001(2) 0.011(2) 0.003(2)
C7 0.025(3) 0.016(3) 0.026(3) 0.006(2) 0.005(2) 0.010(2)
C9 0.025(3) 0.022(3) 0.025(3) 0.009(2) 0.001(2) 0.008(3)
C10 0.020(3) 0.022(3) 0.021(3) 0.008(2) -0.002(2) 0.008(2)
C11 0.021(3) 0.020(3) 0.024(3) 0.007(2) 0.011(2) 0.007(2)
C12 0.013(3) 0.031(3) 0.024(3) 0.004(2) 0.005(2) 0.008(2)
C13 0.014(3) 0.013(3) 0.009(2) 0.004(2) -0.006(2) 0.001(2)
C14 0.017(3) 0.017(3) 0.017(3) 0.005(2) 0.000(2) 0.002(2)
C16 0.018(3) 0.018(3) 0.032(3) 0.005(2) -0.001(2) 0.005(2)
C17 0.025(3) 0.017(3) 0.013(3) 0.008(2) -0.001(2) -0.001(2)
C18 0.015(3) 0.022(3) 0.013(3) 0.005(2) 0.008(2) 0.004(2)
C19 0.017(3) 0.015(3) 0.013(3) 0.006(2) 0.005(2) 0.001(2)
C20 0.020(3) 0.016(3) 0.026(3) 0.006(2) 0.010(2) 0.011(2)
C21 0.021(3) 0.021(3) 0.030(3) 0.007(2) 0.001(2) 0.010(2)
C22 0.021(3) 0.023(3) 0.023(3) 0.000(2) -0.002(2) 0.001(3)
C23 0.033(3) 0.016(3) 0.022(3) 0.003(2) 0.005(3) 0.011(3)
C24 0.026(3) 0.018(3) 0.017(3) 0.007(2) 0.008(2) 0.010(2)
C25 0.012(3) 0.017(3) 0.012(2) 0.003(2) -0.005(2) 0.006(2)
C26 0.018(3) 0.017(3) 0.022(3) 0.003(2) 0.000(2) 0.004(2)
C27 0.019(3) 0.023(3) 0.025(3) 0.001(2) 0.001(2) 0.011(3)
C28 0.027(3) 0.015(3) 0.028(3) 0.003(2) -0.004(3) 0.008(3)
C29 0.022(3) 0.020(3) 0.019(3) 0.005(2) 0.000(2) -0.002(2)
C30 0.017(3) 0.025(3) 0.017(3) 0.005(2) -0.003(2) 0.005(2)
C31 0.015(3) 0.018(3) 0.020(3) 0.004(2) 0.004(2) 0.006(2)
C32 0.031(3) 0.021(3) 0.022(3) -0.003(2) 0.001(3) 0.011(3)
C33 0.033(4) 0.027(3) 0.030(3) -0.002(3) 0.002(3) 0.016(3)
C34 0.023(3) 0.026(3) 0.031(3) 0.006(3) 0.006(3) 0.012(3)
C35 0.023(3) 0.029(3) 0.012(3) 0.004(2) 0.000(2) 0.008(3)
C36 0.020(3) 0.022(3) 0.019(3) 0.002(2) 0.004(2) 0.011(2)
C51 0.019(3) 0.023(3) 0.026(3) 0.004(2) 0.009(2) 0.011(2)
P2 0.0171(7) 0.0135(7) 0.0140(7) 0.0031(5) 0.0050(5) 0.0053(6)
P1 0.0125(7) 0.0153(7) 0.0155(7) 0.0038(5) 0.0033(5) 0.0040(6)
P3 0.0191(8) 0.0190(8) 0.0204(7) 0.0029(6) 0.0061(6) 0.0088(6)
P4 0.0172(7) 0.0146(7) 0.0164(7) 0.0016(5) 0.0011(6) 0.0067(6)
S2 0.0149(7) 0.0145(7) 0.0193(7) 0.0058(5) -0.0002(5) 0.0037(5)
S1 0.0175(7) 0.0134(7) 0.0138(6) 0.0035(5) 0.0011(5) 0.0026(5)
Ni1 0.0123(4) 0.0112(4) 0.0142(4) 0.0035(3) 0.0018(3) 0.0036(3)
Pd1 0.0129(2) 0.0114(2) 0.0131(2) 0.00299(16) 0.00136(17) 0.00304(18)
F1 0.0273(19) 0.0334(19) 0.0380(19) 0.0195(15) 0.0127(15) 0.0104(15)
F2 0.039(2) 0.0304(18) 0.0264(17) 0.0016(14) 0.0080(15) 0.0248(16)
F3 0.0298(19) 0.0319(19) 0.043(2) 0.0166(16) 0.0132(16) 0.0035(16)
F4 0.0276(19) 0.0288(18) 0.0357(19) -0.0025(15) 0.0073(15) 0.0173(15)
F5 0.0234(18) 0.0356(19) 0.0238(17) 0.0034(14) 0.0047(14) 0.0116(15)
F6 0.0296(19) 0.037(2) 0.0287(18) -0.0004(15) -0.0003(15) 0.0202(16)
F7 0.0299(18) 0.0168(16) 0.0297(17) 0.0025(13) 0.0046(14) 0.0142(14)
F8 0.0301(18) 0.0176(16) 0.0276(17) 0.0012(13) 0.0116(14) 0.0056(14)
F9 0.042(2) 0.0297(18) 0.0185(16) 0.0026(13) -0.0002(14) 0.0238(16)
F10 0.0244(17) 0.0190(16) 0.0253(16) 0.0037(13) 0.0039(13) 0.0120(14)
F11 0.0187(17) 0.0181(16) 0.0423(19) 0.0024(14) 0.0106(14) 0.0066(14)
F12 0.0333(19) 0.0289(18) 0.0186(16) 0.0049(13) 0.0032(14) 0.0163(15)

loop_
_atom_type_symbol
_atom_type_description
_atom_type_scat_dispersion_real
_atom_type_scat_dispersion_imag
_atom_type_scat_source
C C 0.0033 0.0016 'International Tables Vol C Tables 4.2.6.8 and 6.1.1.4'
P P 0.1023 0.0942 'International Tables Vol C Tables 4.2.6.8 and 6.1.1.4'
S S 0.1246 0.1234 'International Tables Vol C Tables 4.2.6.8 and 6.1.1.4'
Ni Ni 0.3393 1.1124 'International Tables Vol C Tables 4.2.6.8 and 6.1.1.4'
Pd Pd -0.9988 1.0072 'International Tables Vol C Tables 4.2.6.8 and 6.1.1.4'
F F 0.0171 0.0103 'International Tables Vol C Tables 4.2.6.8 and 6.1.1.4'
H H 0.0000 0.0000 'International Tables Vol C Tables 4.2.6.8 and 6.1.1.4'
N N 0.0061 0.0033 'International Tables Vol C Tables 4.2.6.8 and 6.1.1.4'

loop_
_geom_angle_atom_site_label_1
_geom_angle_atom_site_label_2
_geom_angle_atom_site_label_3
_geom_angle
C2 C1 S2 105.4(4)
C2 C1 H1A 110.7
S2 C1 H1A 110.7
C2 C1 H1B 110.7
S2 C1 H1B 110.7
H1A C1 H1B 108.8
N2 C2 C1 110.3(4)
N2 C2 H2A 109.6
C1 C2 H2A 109.6
N2 C2 H2B 109.6
C1 C2 H2B 109.6
H2A C2 H2B 108.1
C2 N2 C3 108.5(4)
C2 N2 C6 111.3(4)
C3 N2 C6 110.6(4)
C2 N2 Ni1 112.5(3)
C3 N2 Ni1 112.4(3)
C6 N2 Ni1 101.4(3)
C4 C3 N2 113.3(4)
C4 C3 H4A 108.9
N2 C3 H4A 108.9
C4 C3 H4B 108.9
N2 C3 H4B 108.9
H4A C3 H4B 107.7
C3 C4 C5 114.4(5)
C3 C4 H5A 108.7
C5 C4 H5A 108.7
C3 C4 H5B 108.7
C5 C4 H5B 108.7
H5A C4 H5B 107.6
N1 C5 C4 112.7(4)
N1 C5 H6A 109.0
C4 C5 H6A 109.0
N1 C5 H6B 109.0
C4 C5 H6B 109.0
H6A C5 H6B 107.8
C7 N1 C9 111.7(4)
C7 N1 C5 110.6(4)
C9 N1 C5 107.6(4)
C7 N1 Ni1 102.7(3)
C9 N1 Ni1 112.4(3)
C5 N1 Ni1 111.9(3)
N2 C6 C7 108.5(4)
N2 C6 H8A 110.0
C7 C6 H8A 110.0
N2 C6 H8B 110.0
C7 C6 H8B 110.0
H8A C6 H8B 108.4
N1 C7 C6 109.4(4)
N1 C7 H8A1 109.8
C6 C7 H8A1 109.8
N1 C7 H8A2 109.8
C6 C7 H8A2 109.8
H8A1 C7 H8A2 108.2
N1 C9 C10 110.6(4)
N1 C9 H9A 109.5
C10 C9 H9A 109.5
N1 C9 H9B 109.5
C10 C9 H9B 109.5
H9A C9 H9B 108.1
C9 C10 S1 105.3(4)
C9 C10 H10A 110.7
S1 C10 H10A 110.7
C9 C10 H10B 110.7
S1 C10 H10B 110.7
H10A C10 H10B 108.8
C12 C11 P2 106.6(3)
C12 C11 H11A 110.4
P2 C11 H11A 110.4
C12 C11 H11B 110.4
P2 C11 H11B 110.4
H11A C11 H11B 108.6
C11 C12 P1 110.9(4)
C11 C12 H12A 109.5
P1 C12 H12A 109.5
C11 C12 H12B 109.5
P1 C12 H12B 109.5
H12A C12 H12B 108.0
C14 C13 C18 119.6(5)
C14 C13 P2 120.0(4)
C18 C13 P2 120.3(4)
C13 C14 C51 120.3(5)
C13 C14 H14 119.9
C51 C14 H14 119.9
C51 C16 C17 121.7(5)
C51 C16 H16 119.1
C17 C16 H16 119.1
C18 C17 C16 119.3(5)
C18 C17 H17 120.3
C16 C17 H17 120.3
C17 C18 C13 119.7(5)
C17 C18 H18 120.2
C13 C18 H18 120.2
C20 C19 C24 119.8(5)
C20 C19 P2 122.8(4)
C24 C19 P2 117.3(4)
C21 C20 C19 119.1(5)
C21 C20 H20 120.4
C19 C20 H20 120.4
C22 C21 C20 121.9(5)
C22 C21 H21 119.1
C20 C21 H21 119.1
C21 C22 C23 119.4(5)
C21 C22 H22 120.3
C23 C22 H22 120.3
C22 C23 C24 120.7(5)
C22 C23 H23 119.6
C24 C23 H23 119.6
C23 C24 C19 119.0(5)
C23 C24 H24 120.5
C19 C24 H24 120.5
C26 C25 C30 120.4(5)
C26 C25 P1 120.0(4)
C30 C25 P1 119.4(4)
C25 C26 C27 120.0(5)
C25 C26 H26 120.0
C27 C26 H26 120.0
C28 C27 C26 120.1(5)
C28 C27 H27 119.9
C26 C27 H27 119.9
C29 C28 C27 119.6(5)
C29 C28 H28 120.2
C27 C28 H28 120.2
C28 C29 C30 120.9(5)
C28 C29 H29 119.5
C30 C29 H29 119.5
C25 C30 C29 118.9(5)
C25 C30 H30 120.5
C29 C30 H30 120.5
C32 C31 C36 119.9(5)
C32 C31 P1 118.1(4)
C36 C31 P1 121.6(4)
C31 C32 C33 119.7(5)
C31 C32 H32 120.1
C33 C32 H32 120.1
C34 C33 C32 120.1(5)
C34 C33 H33 120.0
C32 C33 H33 120.0
C35 C34 C33 120.2(5)
C35 C34 H34 119.9
C33 C34 H34 119.9
C34 C35 C36 120.4(5)
C34 C35 H35 119.8
C36 C35 H35 119.8
C35 C36 C31 119.6(5)
C35 C36 H36 120.2
C31 C36 H36 120.2
C16 C51 C14 119.3(5)
C16 C51 H51 120.3
C14 C51 H51 120.3
C19 P2 C13 107.2(2)
C19 P2 C11 106.0(2)
C13 P2 C11 106.4(2)
C19 P2 Pd1 120.60(16)
C13 P2 Pd1 111.05(16)
C11 P2 Pd1 104.54(18)
C31 P1 C25 109.3(2)
C31 P1 C12 103.1(2)
C25 P1 C12 105.1(2)
C31 P1 Pd1 118.99(17)
C25 P1 Pd1 110.97(16)
C12 P1 Pd1 108.15(17)
F3 P3 F2 90.04(18)
F3 P3 F6 90.07(18)
F2 P3 F6 89.85(17)
F3 P3 F1 179.6(2)
F2 P3 F1 89.73(18)
F6 P3 F1 90.28(18)
F3 P3 F4 90.04(19)
F2 P3 F4 179.07(19)
F6 P3 F4 91.07(17)
F1 P3 F4 90.18(18)
F3 P3 F5 89.42(18)
F2 P3 F5 89.50(17)
F6 P3 F5 179.17(18)
F1 P3 F5 90.23(17)
F4 P3 F5 89.57(17)
F12 P4 F10 90.90(16)
F12 P4 F8 90.48(17)
F10 P4 F8 90.43(17)
F12 P4 F11 89.76(18)
F10 P4 F11 90.36(16)
F8 P4 F11 179.17(19)
F12 P4 F9 179.45(19)
F10 P4 F9 89.62(16)
F8 P4 F9 89.71(17)
F11 P4 F9 90.05(18)
F12 P4 F7 89.24(17)
F10 P4 F7 179.54(19)
F8 P4 F7 89.12(17)
F11 P4 F7 90.08(17)
F9 P4 F7 90.25(16)
C1 S2 Ni1 93.43(18)
C1 S2 Pd1 113.01(18)
Ni1 S2 Pd1 85.19(5)
C10 S1 Ni1 93.21(17)
C10 S1 Pd1 110.58(18)
Ni1 S1 Pd1 85.30(5)
N1 Ni1 N2 83.36(17)
N1 Ni1 S1 92.17(12)
N2 Ni1 S1 170.61(13)
N1 Ni1 S2 169.04(13)
N2 Ni1 S2 92.14(13)
S1 Ni1 S2 90.78(5)
N1 Ni1 Pd1 125.44(12)
N2 Ni1 Pd1 126.57(12)
S1 Ni1 Pd1 50.42(4)
S2 Ni1 Pd1 50.53(4)
P2 Pd1 P1 83.55(5)
P2 Pd1 S1 177.63(5)
P1 Pd1 S1 98.31(5)
P2 Pd1 S2 97.71(5)
P1 Pd1 S2 171.39(5)
S1 Pd1 S2 80.23(4)
P2 Pd1 Ni1 134.51(4)
P1 Pd1 Ni1 138.21(4)
S1 Pd1 Ni1 44.27(3)
S2 Pd1 Ni1 44.28(3)

loop_
_geom_bond_atom_site_label_1
_geom_bond_atom_site_label_2
_geom_bond_distance
C1 C2 1.528(7)
C1 S2 1.847(5)
C1 H1A 0.9700
C1 H1B 0.9700
C2 N2 1.489(6)
C2 H2A 0.9700
C2 H2B 0.9700
N2 C3 1.506(6)
N2 C6 1.507(6)
N2 Ni1 1.927(4)
C3 C4 1.503(8)
C3 H4A 0.9700
C3 H4B 0.9700
C4 C5 1.506(8)
C4 H5A 0.9700
C4 H5B 0.9700
C5 N1 1.505(6)
C5 H6A 0.9700
C5 H6B 0.9700
N1 C7 1.482(6)
N1 C9 1.490(6)
N1 Ni1 1.919(4)
C6 C7 1.586(7)
C6 H8A 0.9700
C6 H8B 0.9700
C7 H8A1 0.9700
C7 H8A2 0.9700
C9 C10 1.521(7)
C9 H9A 0.9700
C9 H9B 0.9700
C10 S1 1.845(5)
C10 H10A 0.9700
C10 H10B 0.9700
C11 C12 1.529(7)
C11 P2 1.829(5)
C11 H11A 0.9700
C11 H11B 0.9700
C12 P1 1.855(5)
C12 H12A 0.9700
C12 H12B 0.9700
C13 C14 1.384(7)
C13 C18 1.419(7)
C13 P2 1.815(5)
C14 C51 1.388(7)
C14 H14 0.9300
C16 C51 1.367(8)
C16 C17 1.394(8)
C16 H16 0.9300
C17 C18 1.371(7)
C17 H17 0.9300
C18 H18 0.9300
C19 C20 1.385(7)
C19 C24 1.403(7)
C19 P2 1.814(5)
C20 C21 1.374(7)
C20 H20 0.9300
C21 C22 1.363(8)
C21 H21 0.9300
C22 C23 1.374(8)
C22 H22 0.9300
C23 C24 1.386(7)
C23 H23 0.9300
C24 H24 0.9300
C25 C26 1.376(7)
C25 C30 1.387(7)
C25 P1 1.829(5)
C26 C27 1.387(7)
C26 H26 0.9300
C27 C28 1.385(8)
C27 H27 0.9300
C28 C29 1.372(8)
C28 H28 0.9300
C29 C30 1.394(8)
C29 H29 0.9300
C30 H30 0.9300
C31 C32 1.386(7)
C31 C36 1.392(7)
C31 P1 1.807(5)
C32 C33 1.397(8)
C32 H32 0.9300
C33 C34 1.378(8)
C33 H33 0.9300
C34 C35 1.375(7)
C34 H34 0.9300
C35 C36 1.391(7)
C35 H35 0.9300
C36 H36 0.9300
C51 H51 0.9300
P2 Pd1 2.2654(13)
P1 Pd1 2.2930(14)
P3 F3 1.596(3)
P3 F2 1.597(3)
P3 F6 1.597(3)
P3 F1 1.599(3)
P3 F4 1.599(3)
P3 F5 1.618(3)
P4 F12 1.593(3)
P4 F10 1.593(3)
P4 F8 1.600(3)
P4 F11 1.601(3)
P4 F9 1.601(3)
P4 F7 1.610(3)
S2 Ni1 2.1528(14)
S2 Pd1 2.3805(13)
S1 Ni1 2.1524(14)
S1 Pd1 2.3765(13)
Ni1 Pd1 3.0729(8)
